data_8106571
loop_
_publ_author_name
'Hassan, Rasha M.'
'Ghabbour, Hazem A.'
'Aboul-Enein, Mohamed N.'
'El-Azzouny, Aida A.'
'Saleh, Ola A.'
'Attia, Mohamed I.'

_publ_section_title
;
 Crystal structure of
 2,3-diphenyl-1-(morpholin-4-ylacetyl)-1,3-diazaspiro[4.5]decan-4-one,
 C26H31N3O3
;
_journal_issue 3
_journal_name_full 'Zeitschrift f\"ur Kristallographie - New Crystal Structures'
_journal_page_first 465
_journal_page_last 467
_journal_paper_doi 10.1515/ncrs-2016-0319
_journal_volume 232
_journal_year 2017
_chemical_formula_sum 'C26 H31 N3 O3'
_chemical_formula_weight 433.54
_space_group_IT_number 14
_space_group_name_Hall '-P 2ybc'
_space_group_name_H-M_alt 'P 1 21/c 1'
_symmetry_cell_setting monoclinic
_symmetry_Int_Tables_number 14
_symmetry_space_group_name_Hall '-P 2ybc'
_symmetry_space_group_name_H-M 'P 1 21/c 1'
_atom_sites_solution_hydrogens geom
_atom_sites_solution_primary direct
_atom_sites_solution_secondary difmap
_cell_angle_alpha 90.00
_cell_angle_beta 113.024(3)
_cell_angle_gamma 90.00
_cell_formula_units_Z 4
_cell_length_a 8.8698(5)
_cell_length_b 24.4835(13)
_cell_length_c 11.7890(6)
_cell_measurement_reflns_used 9884
_cell_measurement_temperature 293(2)
_cell_measurement_theta_max 24.75
_cell_measurement_theta_min 2.49
_cell_volume 2356.2(2)
_computing_cell_refinement 'Bruker SAINT'
_computing_data_collection 'Bruker APEX2'
_computing_data_reduction 'Bruker SAINT'
_computing_molecular_graphics 'Bruker SHELXTL'
_computing_publication_material 'Bruker SHELXTL'
_computing_structure_refinement 'SHELXL-2014 (Sheldrick 2014)'
_computing_structure_solution 'SHELXS-97 (Sheldrick 2008)'
_diffrn_ambient_temperature 293(2)
_diffrn_measured_fraction_theta_full 1.000
_diffrn_measured_fraction_theta_max 1.000
_diffrn_measurement_device_type 'Bruker APEX-II CCD'
_diffrn_measurement_method '\f and \w scans'
_diffrn_radiation_monochromator graphite
_diffrn_radiation_source 'fine-focus sealed tube'
_diffrn_radiation_type MoK\a
_diffrn_radiation_wavelength 0.71073
_diffrn_reflns_av_R_equivalents 0.0453
_diffrn_reflns_av_sigmaI/netI 0.0368
_diffrn_reflns_limit_h_max 11
_diffrn_reflns_limit_h_min -11
_diffrn_reflns_limit_k_max 31
_diffrn_reflns_limit_k_min -31
_diffrn_reflns_limit_l_max 15
_diffrn_reflns_limit_l_min -15
_diffrn_reflns_number 39742
_diffrn_reflns_theta_full 27.50
_diffrn_reflns_theta_max 27.50
_diffrn_reflns_theta_min 2.05
_diffrn_standards_decay_% .
_diffrn_standards_interval_count .
_diffrn_standards_interval_time .
_diffrn_standards_number 0
_exptl_absorpt_coefficient_mu 0.081
_exptl_absorpt_correction_T_max 0.871
_exptl_absorpt_correction_T_min 0.758
_exptl_absorpt_correction_type multi-scan
_exptl_absorpt_process_details SADABS_Bruker_2014
_exptl_crystal_colour colourless
_exptl_crystal_density_diffrn 1.222
_exptl_crystal_density_method 'not measured'
_exptl_crystal_description block
_exptl_crystal_F_000 928
_exptl_crystal_size_max 0.514
_exptl_crystal_size_mid 0.263
_exptl_crystal_size_min 0.251
_refine_diff_density_max 0.221
_refine_diff_density_min -0.256
_refine_diff_density_rms 0.057
_refine_ls_extinction_method none
_refine_ls_goodness_of_fit_ref 1.037
_refine_ls_hydrogen_treatment mixed
_refine_ls_matrix_type full
_refine_ls_number_parameters 289
_refine_ls_number_reflns 5415
_refine_ls_number_restraints 0
_refine_ls_restrained_S_all 1.037
_refine_ls_R_factor_all 0.0924
_refine_ls_R_factor_gt 0.0606
_refine_ls_shift/su_max 0.000
_refine_ls_shift/su_mean 0.000
_refine_ls_structure_factor_coef Fsqd
_refine_ls_weighting_details 'calc w=1/[\s^2^(Fo^2^)+(0.0606P)^2^+1.0816P] where P=(Fo^2^+2Fc^2^)/3'
_refine_ls_weighting_scheme calc
_refine_ls_wR_factor_gt 0.1416
_refine_ls_wR_factor_ref 0.1597
_reflns_number_gt 3770
_reflns_number_total 5415
_reflns_threshold_expression >2sigma(I)
_cod_data_source_file suppl_ncrs-2016-0319_suppl.cif
_cod_data_source_block a_a
_cod_original_sg_symbol_H-M 'P 21/c'
_cod_database_code 8106571

loop_
_symmetry_equiv_pos_as_xyz
'x, y, z'
'-x, y+1/2, -z+1/2'
'-x, -y, -z'
'x, -y-1/2, z-1/2'

loop_
_atom_site_label
_atom_site_type_symbol
_atom_site_fract_x
_atom_site_fract_y
_atom_site_fract_z
_atom_site_U_iso_or_equiv
_atom_site_adp_type
_atom_site_occupancy
_atom_site_symmetry_multiplicity
_atom_site_calc_flag
_atom_site_refinement_flags
_atom_site_disorder_assembly
_atom_site_disorder_group
O1 O 0.11840(19) -0.63383(9) -0.51387(14) 0.0801(6) Uani 1 1 d . . .
O2 O -0.43929(19) -0.59655(6) -0.46949(14) 0.0576(4) Uani 1 1 d . . .
O3 O -0.6860(3) -0.45397(8) -0.89019(19) 0.0998(7) Uani 1 1 d . . .
N1 N -0.12666(18) -0.64098(7) -0.67848(13) 0.0406(4) Uani 1 1 d . . .
N2 N -0.30331(18) -0.62134(6) -0.58829(13) 0.0388(4) Uani 1 1 d . . .
N3 N -0.58588(19) -0.55477(7) -0.76417(15) 0.0449(4) Uani 1 1 d . . .
C1 C -0.3026(2) -0.63611(8) -0.70849(16) 0.0395(4) Uani 1 1 d . . .
H1A H -0.3483 -0.6061 -0.7671 0.047 Uiso 1 1 calc R . .
C2 C -0.0299(2) -0.63182(9) -0.55804(17) 0.0486(5) Uani 1 1 d . . .
C3 C -0.1376(2) -0.61701(8) -0.48915(16) 0.0421(4) Uani 1 1 d . . .
C4 C -0.1117(3) -0.65762(9) -0.38349(18) 0.0559(6) Uani 1 1 d . . .
H4A H -0.1998 -0.6534 -0.3550 0.067 Uiso 1 1 calc R . .
H4B H -0.1165 -0.6946 -0.4145 0.067 Uiso 1 1 calc R . .
C5 C 0.0517(4) -0.64935(11) -0.2752(2) 0.0741(8) Uani 1 1 d . . .
H5A H 0.0579 -0.6738 -0.2087 0.089 Uiso 1 1 calc R . .
H5B H 0.1402 -0.6586 -0.3006 0.089 Uiso 1 1 calc R . .
C6 C 0.0731(4) -0.59128(12) -0.2289(2) 0.0813(8) Uani 1 1 d . . .
H6A H 0.1791 -0.5874 -0.1615 0.098 Uiso 1 1 calc R . .
H6B H -0.0107 -0.5827 -0.1980 0.098 Uiso 1 1 calc R . .
C7 C 0.0608(3) -0.55177(11) -0.3311(2) 0.0697(7) Uani 1 1 d . . .
H7A H 0.1501 -0.5584 -0.3574 0.084 Uiso 1 1 calc R . .
H7B H 0.0710 -0.5146 -0.3003 0.084 Uiso 1 1 calc R . .
C8 C -0.1023(3) -0.55824(9) -0.44095(19) 0.0522(5) Uani 1 1 d . . .
H8A H -0.1024 -0.5347 -0.5072 0.063 Uiso 1 1 calc R . .
H8B H -0.1899 -0.5462 -0.4170 0.063 Uiso 1 1 calc R . .
C9 C -0.3901(2) -0.68905(9) -0.76281(18) 0.0474(5) Uani 1 1 d . . .
C10 C -0.3726(3) -0.73522(10) -0.6923(3) 0.0674(7) Uani 1 1 d . . .
H10A H -0.3104 -0.7339 -0.6080 0.081 Uiso 1 1 calc R . .
C11 C -0.4468(4) -0.78369(11) -0.7459(4) 0.0895(10) Uani 1 1 d . . .
H11A H -0.4338 -0.8145 -0.6970 0.107 Uiso 1 1 calc R . .
C12 C -0.5376(4) -0.78689(16) -0.8679(4) 0.0995(13) Uani 1 1 d . . .
H12A H -0.5874 -0.8196 -0.9027 0.119 Uiso 1 1 calc R . .
C13 C -0.5560(3) -0.74140(19) -0.9405(3) 0.0949(12) Uani 1 1 d . . .
H13A H -0.6173 -0.7435 -1.0249 0.114 Uiso 1 1 calc R . .
C14 C -0.4833(3) -0.69205(13) -0.8882(2) 0.0712(7) Uani 1 1 d . . .
H14A H -0.4975 -0.6612 -0.9374 0.085 Uiso 1 1 calc R . .
C15 C -0.0661(2) -0.65720(8) -0.76912(16) 0.0393(4) Uani 1 1 d . . .
C16 C 0.0560(3) -0.69593(9) -0.7414(2) 0.0502(5) Uani 1 1 d . . .
H16A H 0.1008 -0.7111 -0.6628 0.060 Uiso 1 1 calc R . .
C17 C 0.1113(3) -0.71211(10) -0.8304(2) 0.0593(6) Uani 1 1 d . . .
H17A H 0.1948 -0.7378 -0.8114 0.071 Uiso 1 1 calc R . .
C18 C 0.0436(3) -0.69038(11) -0.9468(2) 0.0623(6) Uani 1 1 d . . .
H18A H 0.0801 -0.7019 -1.0069 0.075 Uiso 1 1 calc R . .
C19 C -0.0774(3) -0.65187(11) -0.9749(2) 0.0604(6) Uani 1 1 d . . .
H19A H -0.1228 -0.6372 -1.0539 0.072 Uiso 1 1 calc R . .
C20 C -0.1322(3) -0.63471(9) -0.88571(18) 0.0491(5) Uani 1 1 d . . .
H20A H -0.2133 -0.6081 -0.9043 0.059 Uiso 1 1 calc R . .
C21 C -0.4417(2) -0.60587(7) -0.57179(19) 0.0426(4) Uani 1 1 d . . .
C22 C -0.5984(2) -0.59881(9) -0.6854(2) 0.0514(5) Uani 1 1 d . . .
H22A H -0.6232 -0.6326 -0.7319 0.062 Uiso 1 1 calc R . .
H22B H -0.6880 -0.5911 -0.6601 0.062 Uiso 1 1 calc R . .
C23 C -0.7371(3) -0.54939(11) -0.8737(2) 0.0728(7) Uani 1 1 d . . .
H23A H -0.8275 -0.5418 -0.8493 0.087 Uiso 1 1 calc R . .
H23B H -0.7601 -0.5835 -0.9194 0.087 Uiso 1 1 calc R . .
C24 C -0.7224(4) -0.50449(13) -0.9539(3) 0.0936(10) Uani 1 1 d . . .
H24A H -0.6364 -0.5133 -0.9823 0.112 Uiso 1 1 calc R . .
H24B H -0.8244 -0.5012 -1.0256 0.112 Uiso 1 1 calc R . .
C25 C -0.5400(4) -0.45861(11) -0.7830(2) 0.0808(8) Uani 1 1 d . . .
H25A H -0.5182 -0.4241 -0.7390 0.097 Uiso 1 1 calc R . .
H25B H -0.4492 -0.4662 -0.8069 0.097 Uiso 1 1 calc R . .
C26 C -0.5509(3) -0.50265(9) -0.6996(2) 0.0604(6) Uani 1 1 d . . .
H26A H -0.4482 -0.5051 -0.6282 0.073 Uiso 1 1 calc R . .
H26B H -0.6369 -0.4941 -0.6710 0.073 Uiso 1 1 calc R . .

loop_
_atom_site_aniso_label
_atom_site_aniso_U_11
_atom_site_aniso_U_22
_atom_site_aniso_U_33
_atom_site_aniso_U_23
_atom_site_aniso_U_13
_atom_site_aniso_U_12
O1 0.0393(9) 0.1464(18) 0.0475(9) -0.0156(10) 0.0092(7) 0.0064(9)
O2 0.0738(10) 0.0585(9) 0.0603(9) -0.0138(7) 0.0476(8) -0.0096(8)
O3 0.1189(17) 0.0714(13) 0.0747(13) 0.0057(10) 0.0005(12) 0.0212(12)
N1 0.0348(8) 0.0559(10) 0.0332(8) -0.0009(7) 0.0156(6) 0.0020(7)
N2 0.0409(8) 0.0441(9) 0.0363(8) -0.0047(7) 0.0202(7) -0.0013(7)
N3 0.0395(9) 0.0448(9) 0.0487(9) -0.0138(7) 0.0154(7) 0.0009(7)
C1 0.0377(10) 0.0495(11) 0.0334(9) -0.0003(8) 0.0164(7) 0.0060(8)
C2 0.0409(11) 0.0683(14) 0.0359(10) -0.0010(9) 0.0143(8) 0.0009(9)
C3 0.0462(11) 0.0495(11) 0.0326(9) -0.0005(8) 0.0176(8) -0.0024(8)
C4 0.0749(15) 0.0508(13) 0.0428(11) 0.0040(9) 0.0240(10) -0.0033(11)
C5 0.099(2) 0.0776(18) 0.0337(11) 0.0068(11) 0.0125(12) -0.0019(15)
C6 0.106(2) 0.091(2) 0.0358(12) -0.0090(12) 0.0162(13) -0.0202(17)
C7 0.0774(17) 0.0716(17) 0.0515(13) -0.0112(12) 0.0160(12) -0.0252(13)
C8 0.0603(13) 0.0498(12) 0.0491(11) -0.0031(9) 0.0242(10) -0.0132(10)
C9 0.0338(10) 0.0618(13) 0.0500(11) -0.0208(10) 0.0200(9) 0.0009(9)
C10 0.0575(14) 0.0541(15) 0.0818(17) -0.0148(13) 0.0177(13) -0.0016(11)
C11 0.0683(17) 0.0551(16) 0.139(3) -0.0298(17) 0.0344(19) -0.0064(13)
C12 0.0600(18) 0.102(3) 0.146(3) -0.081(3) 0.051(2) -0.0227(17)
C13 0.0538(16) 0.156(3) 0.0782(19) -0.070(2) 0.0292(14) -0.0308(19)
C14 0.0496(13) 0.113(2) 0.0529(13) -0.0270(14) 0.0217(11) -0.0154(13)
C15 0.0371(9) 0.0471(11) 0.0385(9) -0.0007(8) 0.0201(8) -0.0019(8)
C16 0.0506(12) 0.0534(13) 0.0523(12) 0.0074(10) 0.0263(10) 0.0056(10)
C17 0.0601(14) 0.0575(14) 0.0755(16) -0.0008(11) 0.0430(12) 0.0085(11)
C18 0.0697(15) 0.0745(16) 0.0620(14) -0.0118(12) 0.0468(12) -0.0047(12)
C19 0.0637(14) 0.0837(17) 0.0413(11) 0.0041(11) 0.0286(10) -0.0018(12)
C20 0.0474(11) 0.0616(13) 0.0421(10) 0.0060(9) 0.0217(9) 0.0072(10)
C21 0.0509(11) 0.0336(10) 0.0557(11) -0.0065(8) 0.0342(10) -0.0069(8)
C22 0.0389(10) 0.0511(12) 0.0715(14) -0.0165(10) 0.0295(10) -0.0061(9)
C23 0.0529(14) 0.0767(18) 0.0705(16) -0.0177(14) 0.0045(12) 0.0010(12)
C24 0.100(2) 0.083(2) 0.0608(16) -0.0037(15) -0.0079(15) 0.0076(17)
C25 0.110(2) 0.0532(15) 0.0580(15) -0.0013(12) 0.0096(15) -0.0024(14)
C26 0.0766(16) 0.0479(13) 0.0524(12) -0.0136(10) 0.0204(11) 0.0003(11)

loop_
_atom_type_symbol
_atom_type_description
_atom_type_scat_dispersion_real
_atom_type_scat_dispersion_imag
_atom_type_scat_source
C C 0.0033 0.0016 'International Tables Vol C Tables 4.2.6.8 and 6.1.1.4'
H H 0.0000 0.0000 'International Tables Vol C Tables 4.2.6.8 and 6.1.1.4'
N N 0.0061 0.0033 'International Tables Vol C Tables 4.2.6.8 and 6.1.1.4'
O O 0.0106 0.0060 'International Tables Vol C Tables 4.2.6.8 and 6.1.1.4'

loop_
_geom_angle_atom_site_label_1
_geom_angle_atom_site_label_2
_geom_angle_atom_site_label_3
_geom_angle
_geom_angle_site_symmetry_1
_geom_angle_site_symmetry_3
C25 O3 C24 110.0(2) . .
C2 N1 C15 123.98(16) . .
C2 N1 C1 114.62(15) . .
C15 N1 C1 121.30(14) . .
C21 N2 C1 123.30(16) . .
C21 N2 C3 122.42(15) . .
C1 N2 C3 113.74(14) . .
C22 N3 C26 111.68(16) . .
C22 N3 C23 111.02(18) . .
C26 N3 C23 108.54(18) . .
N1 C1 N2 101.18(13) . .
N1 C1 C9 110.69(15) . .
N2 C1 C9 115.10(16) . .
N1 C1 H1A 109.8 . .
N2 C1 H1A 109.8 . .
C9 C1 H1A 109.8 . .
O1 C2 N1 125.29(18) . .
O1 C2 C3 125.70(18) . .
N1 C2 C3 108.99(16) . .
N2 C3 C2 101.44(14) . .
N2 C3 C8 110.80(16) . .
C2 C3 C8 110.01(17) . .
N2 C3 C4 112.37(16) . .
C2 C3 C4 110.61(17) . .
C8 C3 C4 111.22(16) . .
C5 C4 C3 112.60(19) . .
C5 C4 H4A 109.1 . .
C3 C4 H4A 109.1 . .
C5 C4 H4B 109.1 . .
C3 C4 H4B 109.1 . .
H4A C4 H4B 107.8 . .
C6 C5 C4 111.8(2) . .
C6 C5 H5A 109.2 . .
C4 C5 H5A 109.2 . .
C6 C5 H5B 109.2 . .
C4 C5 H5B 109.2 . .
H5A C5 H5B 107.9 . .
C5 C6 C7 110.8(2) . .
C5 C6 H6A 109.5 . .
C7 C6 H6A 109.5 . .
C5 C6 H6B 109.5 . .
C7 C6 H6B 109.5 . .
H6A C6 H6B 108.1 . .
C6 C7 C8 110.9(2) . .
C6 C7 H7A 109.5 . .
C8 C7 H7A 109.5 . .
C6 C7 H7B 109.5 . .
C8 C7 H7B 109.5 . .
H7A C7 H7B 108.0 . .
C7 C8 C3 113.57(19) . .
C7 C8 H8A 108.9 . .
C3 C8 H8A 108.9 . .
C7 C8 H8B 108.9 . .
C3 C8 H8B 108.9 . .
H8A C8 H8B 107.7 . .
C10 C9 C14 118.7(2) . .
C10 C9 C1 121.91(18) . .
C14 C9 C1 119.3(2) . .
C9 C10 C11 120.5(3) . .
C9 C10 H10A 119.7 . .
C11 C10 H10A 119.7 . .
C12 C11 C10 121.1(3) . .
C12 C11 H11A 119.5 . .
C10 C11 H11A 119.5 . .
C11 C12 C13 119.5(3) . .
C11 C12 H12A 120.2 . .
C13 C12 H12A 120.2 . .
C12 C13 C14 120.3(3) . .
C12 C13 H13A 119.8 . .
C14 C13 H13A 119.8 . .
C9 C14 C13 119.9(3) . .
C9 C14 H14A 120.1 . .
C13 C14 H14A 120.1 . .
C16 C15 C20 119.93(17) . .
C16 C15 N1 120.28(16) . .
C20 C15 N1 119.78(17) . .
C17 C16 C15 119.8(2) . .
C17 C16 H16A 120.1 . .
C15 C16 H16A 120.1 . .
C18 C17 C16 120.2(2) . .
C18 C17 H17A 119.9 . .
C16 C17 H17A 119.9 . .
C19 C18 C17 120.3(2) . .
C19 C18 H18A 119.9 . .
C17 C18 H18A 119.9 . .
C18 C19 C20 120.0(2) . .
C18 C19 H19A 120.0 . .
C20 C19 H19A 120.0 . .
C15 C20 C19 119.7(2) . .
C15 C20 H20A 120.1 . .
C19 C20 H20A 120.1 . .
O2 C21 N2 121.48(19) . .
O2 C21 C22 120.54(18) . .
N2 C21 C22 117.96(16) . .
N3 C22 C21 112.08(15) . .
N3 C22 H22A 109.2 . .
C21 C22 H22A 109.2 . .
N3 C22 H22B 109.2 . .
C21 C22 H22B 109.2 . .
H22A C22 H22B 107.9 . .
N3 C23 C24 110.5(2) . .
N3 C23 H23A 109.5 . .
C24 C23 H23A 109.5 . .
N3 C23 H23B 109.5 . .
C24 C23 H23B 109.5 . .
H23A C23 H23B 108.1 . .
O3 C24 C23 111.5(2) . .
O3 C24 H24A 109.3 . .
C23 C24 H24A 109.3 . .
O3 C24 H24B 109.3 . .
C23 C24 H24B 109.3 . .
H24A C24 H24B 108.0 . .
O3 C25 C26 112.0(2) . .
O3 C25 H25A 109.2 . .
C26 C25 H25A 109.2 . .
O3 C25 H25B 109.2 . .
C26 C25 H25B 109.2 . .
H25A C25 H25B 107.9 . .
N3 C26 C25 110.19(19) . .
N3 C26 H26A 109.6 . .
C25 C26 H26A 109.6 . .
N3 C26 H26B 109.6 . .
C25 C26 H26B 109.6 . .
H26A C26 H26B 108.1 . .

loop_
_geom_bond_atom_site_label_1
_geom_bond_atom_site_label_2
_geom_bond_distance
_geom_bond_site_symmetry_2
O1 C2 1.212(2) .
O2 C21 1.219(2) .
O3 C25 1.417(3) .
O3 C24 1.417(3) .
N1 C2 1.360(2) .
N1 C15 1.427(2) .
N1 C1 1.464(2) .
N2 C21 1.370(2) .
N2 C1 1.465(2) .
N2 C3 1.481(2) .
N3 C22 1.455(3) .
N3 C26 1.456(3) .
N3 C23 1.459(3) .
C1 C9 1.518(3) .
C1 H1A 0.9800 .
C2 C3 1.520(3) .
C3 C8 1.534(3) .
C3 C4 1.539(3) .
C4 C5 1.524(3) .
C4 H4A 0.9700 .
C4 H4B 0.9700 .
C5 C6 1.508(4) .
C5 H5A 0.9700 .
C5 H5B 0.9700 .
C6 C7 1.515(4) .
C6 H6A 0.9700 .
C6 H6B 0.9700 .
C7 C8 1.527(3) .
C7 H7A 0.9700 .
C7 H7B 0.9700 .
C8 H8A 0.9700 .
C8 H8B 0.9700 .
C9 C10 1.376(3) .
C9 C14 1.385(3) .
C10 C11 1.384(4) .
C10 H10A 0.9300 .
C11 C12 1.348(5) .
C11 H11A 0.9300 .
C12 C13 1.375(5) .
C12 H12A 0.9300 .
C13 C14 1.395(4) .
C13 H13A 0.9300 .
C14 H14A 0.9300 .
C15 C16 1.379(3) .
C15 C20 1.381(3) .
C16 C17 1.379(3) .
C16 H16A 0.9300 .
C17 C18 1.372(3) .
C17 H17A 0.9300 .
C18 C19 1.369(3) .
C18 H18A 0.9300 .
C19 C20 1.385(3) .
C19 H19A 0.9300 .
C20 H20A 0.9300 .
C21 C22 1.516(3) .
C22 H22A 0.9700 .
C22 H22B 0.9700 .
C23 C24 1.488(4) .
C23 H23A 0.9700 .
C23 H23B 0.9700 .
C24 H24A 0.9700 .
C24 H24B 0.9700 .
C25 C26 1.488(3) .
C25 H25A 0.9700 .
C25 H25B 0.9700 .
C26 H26A 0.9700 .
C26 H26B 0.9700 .

loop_
_geom_torsion_atom_site_label_1
_geom_torsion_atom_site_label_2
_geom_torsion_atom_site_label_3
_geom_torsion_atom_site_label_4
_geom_torsion
_geom_torsion_site_symmetry_1
_geom_torsion_site_symmetry_2
_geom_torsion_site_symmetry_3
_geom_torsion_site_symmetry_4
C2 N1 C1 N2 1.0(2) . . . .
C15 N1 C1 N2 177.59(16) . . . .
C2 N1 C1 C9 -121.46(19) . . . .
C15 N1 C1 C9 55.1(2) . . . .
C21 N2 C1 N1 172.00(16) . . . .
C3 N2 C1 N1 0.2(2) . . . .
C21 N2 C1 C9 -68.6(2) . . . .
C3 N2 C1 C9 119.58(17) . . . .
C15 N1 C2 O1 3.5(4) . . . .
C1 N1 C2 O1 179.9(2) . . . .
C15 N1 C2 C3 -178.28(17) . . . .
C1 N1 C2 C3 -1.8(2) . . . .
C21 N2 C3 C2 -173.03(17) . . . .
C1 N2 C3 C2 -1.2(2) . . . .
C21 N2 C3 C8 -56.3(2) . . . .
C1 N2 C3 C8 115.60(17) . . . .
C21 N2 C3 C4 68.8(2) . . . .
C1 N2 C3 C4 -119.30(18) . . . .
O1 C2 C3 N2 180.0(2) . . . .
N1 C2 C3 N2 1.7(2) . . . .
O1 C2 C3 C8 62.6(3) . . . .
N1 C2 C3 C8 -115.62(19) . . . .
O1 C2 C3 C4 -60.6(3) . . . .
N1 C2 C3 C4 121.12(19) . . . .
N2 C3 C4 C5 -173.99(18) . . . .
C2 C3 C4 C5 73.4(2) . . . .
C8 C3 C4 C5 -49.1(3) . . . .
C3 C4 C5 C6 54.2(3) . . . .
C4 C5 C6 C7 -57.9(3) . . . .
C5 C6 C7 C8 57.1(3) . . . .
C6 C7 C8 C3 -53.7(3) . . . .
N2 C3 C8 C7 175.13(17) . . . .
C2 C3 C8 C7 -73.5(2) . . . .
C4 C3 C8 C7 49.4(2) . . . .
N1 C1 C9 C10 71.1(2) . . . .
N2 C1 C9 C10 -42.8(3) . . . .
N1 C1 C9 C14 -105.4(2) . . . .
N2 C1 C9 C14 140.70(18) . . . .
C14 C9 C10 C11 0.1(3) . . . .
C1 C9 C10 C11 -176.4(2) . . . .
C9 C10 C11 C12 0.0(4) . . . .
C10 C11 C12 C13 0.4(4) . . . .
C11 C12 C13 C14 -0.9(4) . . . .
C10 C9 C14 C13 -0.6(3) . . . .
C1 C9 C14 C13 176.0(2) . . . .
C12 C13 C14 C9 1.0(4) . . . .
C2 N1 C15 C16 42.0(3) . . . .
C1 N1 C15 C16 -134.30(19) . . . .
C2 N1 C15 C20 -139.2(2) . . . .
C1 N1 C15 C20 44.5(3) . . . .
C20 C15 C16 C17 -0.1(3) . . . .
N1 C15 C16 C17 178.71(19) . . . .
C15 C16 C17 C18 -1.0(4) . . . .
C16 C17 C18 C19 1.1(4) . . . .
C17 C18 C19 C20 -0.1(4) . . . .
C16 C15 C20 C19 1.1(3) . . . .
N1 C15 C20 C19 -177.75(19) . . . .
C18 C19 C20 C15 -1.0(4) . . . .
C1 N2 C21 O2 176.18(17) . . . .
C3 N2 C21 O2 -12.7(3) . . . .
C1 N2 C21 C22 -5.8(3) . . . .
C3 N2 C21 C22 165.33(17) . . . .
C26 N3 C22 C21 -59.6(2) . . . .
C23 N3 C22 C21 179.08(17) . . . .
O2 C21 C22 N3 114.1(2) . . . .
N2 C21 C22 N3 -64.0(2) . . . .
C22 N3 C23 C24 -179.6(2) . . . .
C26 N3 C23 C24 57.2(3) . . . .
C25 O3 C24 C23 57.1(4) . . . .
N3 C23 C24 O3 -58.2(3) . . . .
C24 O3 C25 C26 -57.3(3) . . . .
C22 N3 C26 C25 -179.6(2) . . . .
C23 N3 C26 C25 -56.9(3) . . . .
O3 C25 C26 N3 58.1(3) . . . .
